data_2241488
loop_
_publ_author_name
'Tiritiris, Ioannis'
'Kantlehner, Willi'

_publ_section_title
;
 Crystal structure of
 <i>N</i>,<i>N</i>,<i>N</i>',<i>N</i>',<i>N</i>'',<i>N</i>''-hexamethylguanidinium
 cyanate 1.5-hydrate
;
_journal_coeditor_code RZ5180
_journal_issue 12
_journal_name_full 'Acta Crystallographica Section E'
_journal_page_first o1076
_journal_page_last o1077
_journal_paper_doi 10.1107/S2056989015024317
_journal_volume 71
_journal_year 2015
_chemical_formula_iupac '2C7 H18 N3 +, 2C N O -, 3H2 O'
_chemical_formula_moiety '2(C7 H18 N3 +), 2(C N O -), 3(H2 O)'
_chemical_formula_sum 'C16 H42 N8 O5'
_chemical_formula_weight 426.58
_chemical_name_systematic
;
<i>N</i>,<i>N</i>,<i>N</i>',<i>N</i>',<i>N</i>'',<i>N</i>''-\
Hexamethylguanidinium cyanate 1.5-hydrate
;
_space_group_crystal_system monoclinic
_space_group_IT_number 9
_space_group_name_Hall 'C -2yc'
_space_group_name_H-M_alt 'C 1 c 1'
_symmetry_space_group_name_Hall 'C -2yc'
_symmetry_space_group_name_H-M 'C 1 c 1'
_atom_sites_solution_hydrogens geom
_atom_sites_solution_primary direct
_atom_sites_solution_secondary difmap
_audit_creation_method SHELXL-2014/7
_cell_angle_alpha 90
_cell_angle_beta 108.092(7)
_cell_angle_gamma 90
_cell_formula_units_Z 4
_cell_length_a 8.3245(5)
_cell_length_b 22.536(2)
_cell_length_c 13.2580(12)
_cell_measurement_reflns_used 19766
_cell_measurement_temperature 100(2)
_cell_measurement_theta_max 28.395
_cell_measurement_theta_min 1.807
_cell_volume 2364.2(3)
_computing_cell_refinement
;
SAINT (Bruker, 2008)
;
_computing_data_collection
;
APEX2 (Bruker, 2008)
;
_computing_data_reduction
;
SAINT (Bruker, 2008)
;
_computing_molecular_graphics
;
DIAMOND (Brandenburg & Putz, 2005)
;
_computing_publication_material
;
SHELXL2014 (Sheldrick, 2015)
;
_computing_structure_refinement
;
SHELXL2014 (Sheldrick, 2015)
;
_computing_structure_solution
;
SHELXS97 (Sheldrick, 2008)
;
_diffrn_ambient_temperature 100(2)
_diffrn_measured_fraction_theta_full 1.000
_diffrn_measured_fraction_theta_max 0.988
_diffrn_measurement_device_type 'Bruker Kappa APEXII DUO'
_diffrn_measurement_method '\f scans, and \w scans'
_diffrn_radiation_monochromator Triumph
_diffrn_radiation_type MoK\a
_diffrn_radiation_wavelength 0.71073
_diffrn_reflns_av_R_equivalents 0.0251
_diffrn_reflns_limit_h_max 11
_diffrn_reflns_limit_h_min -11
_diffrn_reflns_limit_k_max 30
_diffrn_reflns_limit_k_min -29
_diffrn_reflns_limit_l_max 17
_diffrn_reflns_limit_l_min -17
_diffrn_reflns_number 19766
_diffrn_reflns_theta_full 25.242
_diffrn_reflns_theta_max 28.395
_diffrn_reflns_theta_min 1.807
_diffrn_standards_decay_% 0
_diffrn_standards_interval_count 0
_diffrn_standards_number 0
_exptl_absorpt_coefficient_mu 0.090
_exptl_absorpt_correction_type none
_exptl_crystal_colour colorless
_exptl_crystal_density_diffrn 1.199
_exptl_crystal_density_method 'not measured'
_exptl_crystal_description block
_exptl_crystal_F_000 936
_exptl_crystal_size_max 0.40
_exptl_crystal_size_mid 0.25
_exptl_crystal_size_min 0.10
_refine_diff_density_max 0.399
_refine_diff_density_min -0.191
_refine_ls_extinction_method none
_refine_ls_goodness_of_fit_ref 1.022
_refine_ls_hydrogen_treatment mixed
_refine_ls_matrix_type full
_refine_ls_number_parameters 328
_refine_ls_number_reflns 5588
_refine_ls_number_restraints 2
_refine_ls_restrained_S_all 1.022
_refine_ls_R_factor_all 0.0370
_refine_ls_R_factor_gt 0.0341
_refine_ls_shift/su_max 0.000
_refine_ls_shift/su_mean 0.000
_refine_ls_structure_factor_coef Fsqd
_refine_ls_weighting_details 'w=1/[\s^2^(Fo^2^)+(0.0493P)^2^+0.9721P] where P=(Fo^2^+2Fc^2^)/3'
_refine_ls_weighting_scheme calc
_refine_ls_wR_factor_gt 0.0875
_refine_ls_wR_factor_ref 0.0893
_reflns_number_gt 5279
_reflns_number_total 5588
_reflns_threshold_expression 'I > 2\s(I)'
_cod_data_source_file rz5180sup1.cif
_cod_data_source_block I
_cod_database_code 2241488
_shelx_space_group_comment
;
The symmetry employed for this shelxl refinement is uniquely defined
by the following loop, which should always be used as a source of
symmetry information in preference to the above space-group names.
They are only intended as comments.
;

loop_
_symmetry_equiv_pos_as_xyz
x,y,z
x,-y,1/2+z
1/2+x,1/2+y,z
1/2+x,1/2-y,1/2+z

loop_
_atom_site_type_symbol
_atom_site_label
_atom_site_fract_x
_atom_site_fract_y
_atom_site_fract_z
_atom_site_U_iso_or_equiv
_atom_site_adp_type
_atom_site_calc_flag
_atom_site_occupancy
_atom_site_disorder_assembly
_atom_site_disorder_group
O O1 0.3316(2) 0.36058(8) 0.23689(17) 0.0409(4) Uani d 1 . .
C C1 0.2204(3) 0.32390(9) 0.22404(19) 0.0269(4) Uani d 1 . .
N N1 0.1126(3) 0.28850(9) 0.2104(2) 0.0397(5) Uani d 1 . .
C C2 0.4331(2) 0.02149(8) 0.32420(15) 0.0181(4) Uani d 1 . .
O O2 0.5548(2) -0.00567(8) 0.38261(13) 0.0316(4) Uani d 1 . .
N N2 0.3167(2) 0.04653(9) 0.26863(17) 0.0300(4) Uani d 1 . .
C C3 0.1363(2) 0.09910(8) 0.52739(14) 0.0150(3) Uani d 1 . .
N N3 0.2570(2) 0.05814(7) 0.54024(13) 0.0194(3) Uani d 1 . .
N N4 -0.0178(2) 0.08430(7) 0.52842(14) 0.0200(3) Uani d 1 . .
N N5 0.1730(2) 0.15661(7) 0.51504(14) 0.0206(3) Uani d 1 . .
C C4 0.0955(3) 0.20481(9) 0.55702(18) 0.0258(4) Uani d 1 . .
H H4A 0.0156 0.2262 0.4982 0.039 Uiso calc 1 . .
H H4B 0.1835 0.2322 0.5974 0.039 Uiso calc 1 . .
H H4C 0.0355 0.1885 0.6037 0.039 Uiso calc 1 . .
C C5 0.2881(3) 0.17368(10) 0.45722(18) 0.0245(4) Uani d 1 . .
H H5A 0.3885 0.1925 0.5060 0.037 Uiso calc 1 . .
H H5B 0.2316 0.2017 0.4008 0.037 Uiso calc 1 . .
H H5C 0.3221 0.1383 0.4258 0.037 Uiso calc 1 . .
C C6 0.2163(3) -0.00338(8) 0.50317(16) 0.0208(4) Uani d 1 . .
H H6A 0.2274 -0.0294 0.5642 0.031 Uiso calc 1 . .
H H6B 0.2943 -0.0165 0.4655 0.031 Uiso calc 1 . .
H H6C 0.1001 -0.0052 0.4551 0.031 Uiso calc 1 . .
C C7 0.4348(2) 0.07080(9) 0.59433(16) 0.0198(4) Uani d 1 . .
H H7A 0.4983 0.0686 0.5433 0.030 Uiso calc 1 . .
H H7B 0.4799 0.0416 0.6508 0.030 Uiso calc 1 . .
H H7C 0.4458 0.1107 0.6251 0.030 Uiso calc 1 . .
C C8 -0.0467(3) 0.03409(10) 0.59113(17) 0.0243(4) Uani d 1 . .
H H8A -0.0926 0.0005 0.5440 0.036 Uiso calc 1 . .
H H8B -0.1274 0.0458 0.6279 0.036 Uiso calc 1 . .
H H8C 0.0604 0.0225 0.6434 0.036 Uiso calc 1 . .
C C9 -0.1698(2) 0.11617(9) 0.46464(17) 0.0216(4) Uani d 1 . .
H H9A -0.2186 0.1382 0.5118 0.032 Uiso calc 1 . .
H H9B -0.2528 0.0876 0.4229 0.032 Uiso calc 1 . .
H H9C -0.1391 0.1439 0.4167 0.032 Uiso calc 1 . .
N N6A 0.3149(2) 0.16312(8) 0.08657(15) 0.0176(5) Uani d 0.862(6) A 1
N N7A 0.2872(2) 0.16823(8) -0.09169(15) 0.0176(5) Uani d 0.852(6) A 1
N N8A 0.5332(2) 0.13023(8) 0.02745(15) 0.0165(5) Uani d 0.852(6) A 1
N N6B 0.4372(13) 0.1485(5) -0.0765(8) 0.011(3) Uani d 0.138(6) A 2
N N7B 0.2238(14) 0.1787(5) -0.0095(9) 0.017(3) Uani d 0.148(6) A 2
N N8B 0.4759(12) 0.1399(4) 0.1027(7) 0.011(3) Uani d 0.148(6) A 2
C C10 0.3786(2) 0.15393(7) 0.00727(15) 0.0140(3) Uani d 1 . .
C C11 0.1322(3) 0.15698(9) 0.0706(2) 0.0257(4) Uani d 1 . .
H H11A 0.0761 0.1414 -0.0007 0.038 Uiso calc 1 A 1
H H11B 0.0846 0.1959 0.0784 0.038 Uiso calc 1 A 1
H H11C 0.1146 0.1295 0.1236 0.038 Uiso calc 1 A 1
C C12 0.4256(3) 0.18015(10) 0.19285(17) 0.0286(5) Uani d 1 . .
H H12A 0.5401 0.1874 0.1900 0.043 Uiso calc 1 A 1
H H12B 0.4282 0.1480 0.2431 0.043 Uiso calc 1 A 1
H H12C 0.3818 0.2163 0.2160 0.043 Uiso calc 1 A 1
C C13 0.6009(2) 0.08765(9) 0.11404(17) 0.0218(4) Uani d 1 . .
H H13A 0.5138 0.0783 0.1471 0.033 Uiso calc 1 A 1
H H13B 0.6992 0.1050 0.1672 0.033 Uiso calc 1 A 1
H H13C 0.6349 0.0513 0.0857 0.033 Uiso calc 1 A 1
C C14 0.6438(3) 0.14659(10) -0.0358(2) 0.0318(5) Uani d 1 . .
H H14A 0.5891 0.1775 -0.0868 0.048 Uiso calc 1 A 1
H H14B 0.6643 0.1116 -0.0740 0.048 Uiso calc 1 A 1
H H14C 0.7516 0.1615 0.0113 0.048 Uiso calc 1 A 1
C C15 0.2985(3) 0.13442(10) -0.18353(16) 0.0274(4) Uani d 1 . .
H H15A 0.3685 0.0991 -0.1591 0.041 Uiso calc 1 A 1
H H15B 0.3495 0.1592 -0.2261 0.041 Uiso calc 1 A 1
H H15C 0.1849 0.1223 -0.2268 0.041 Uiso calc 1 A 1
C C16 0.1731(3) 0.22027(9) -0.1124(2) 0.0296(5) Uani d 1 . .
H H16A 0.1823 0.2404 -0.0453 0.044 Uiso calc 1 A 1
H H16B 0.0563 0.2071 -0.1455 0.044 Uiso calc 1 A 1
H H16C 0.2051 0.2478 -0.1602 0.044 Uiso calc 1 A 1
O O3 0.0041(2) 0.08290(7) 0.28078(13) 0.0251(3) Uani d 1 . .
H H31 0.090(4) 0.0710(12) 0.277(2) 0.025(7) Uiso d 1 . .
H H32 -0.055(4) 0.0523(16) 0.285(3) 0.044(9) Uiso d 1 . .
O O4 0.8891(2) 0.20268(8) 0.24797(15) 0.0327(4) Uani d 1 . .
H H41 0.962(4) 0.2257(13) 0.237(2) 0.027(7) Uiso d 1 . .
H H42 0.934(5) 0.1695(18) 0.250(3) 0.054(10) Uiso d 1 . .
O O5 0.8322(2) 0.02166(9) 0.81332(15) 0.0330(4) Uani d 1 . .
H H51 0.747(4) 0.0190(13) 0.835(2) 0.031(7) Uiso d 1 . .
H H52 0.833(4) 0.0529(16) 0.795(3) 0.039(9) Uiso d 1 . .

loop_
_atom_site_aniso_label
_atom_site_aniso_U_11
_atom_site_aniso_U_22
_atom_site_aniso_U_33
_atom_site_aniso_U_12
_atom_site_aniso_U_13
_atom_site_aniso_U_23
O1 0.0293(9) 0.0276(8) 0.0665(13) -0.0008(7) 0.0161(9) 0.0045(8)
C1 0.0280(10) 0.0187(9) 0.0352(12) 0.0088(8) 0.0114(9) 0.0042(8)
N1 0.0375(11) 0.0197(9) 0.0630(15) -0.0025(8) 0.0172(11) -0.0015(9)
C2 0.0195(9) 0.0180(8) 0.0223(9) -0.0058(7) 0.0147(7) -0.0039(7)
O2 0.0260(8) 0.0351(9) 0.0356(9) 0.0022(7) 0.0123(7) 0.0047(7)
N2 0.0277(9) 0.0340(10) 0.0329(10) 0.0041(8) 0.0162(8) 0.0065(8)
C3 0.0180(8) 0.0153(8) 0.0111(8) -0.0003(6) 0.0038(6) -0.0008(6)
N3 0.0186(8) 0.0171(7) 0.0222(8) -0.0009(6) 0.0061(6) -0.0008(6)
N4 0.0209(8) 0.0191(8) 0.0218(8) -0.0010(6) 0.0090(6) 0.0019(6)
N5 0.0226(8) 0.0166(7) 0.0230(8) -0.0009(6) 0.0080(6) 0.0006(6)
C4 0.0331(11) 0.0153(9) 0.0274(10) 0.0048(7) 0.0069(8) -0.0030(8)
C5 0.0249(10) 0.0244(10) 0.0262(10) -0.0068(8) 0.0108(8) 0.0029(8)
C6 0.0278(10) 0.0142(8) 0.0219(9) 0.0022(7) 0.0102(7) -0.0001(7)
C7 0.0154(8) 0.0209(9) 0.0218(9) -0.0004(7) 0.0039(7) -0.0006(7)
C8 0.0252(10) 0.0275(10) 0.0247(10) -0.0029(8) 0.0142(8) 0.0060(8)
C9 0.0178(9) 0.0231(9) 0.0246(10) 0.0021(7) 0.0073(7) -0.0004(8)
N6A 0.0164(10) 0.0201(9) 0.0175(10) -0.0003(7) 0.0068(7) -0.0014(7)
N7A 0.0198(9) 0.0179(10) 0.0149(9) 0.0020(7) 0.0050(7) 0.0007(7)
N8A 0.0145(9) 0.0168(9) 0.0181(9) 0.0002(7) 0.0050(7) -0.0002(7)
N6B 0.013(5) 0.017(6) 0.006(5) -0.001(4) 0.006(4) -0.001(4)
N7B 0.016(5) 0.016(5) 0.024(6) 0.006(4) 0.014(4) 0.005(4)
N8B 0.016(5) 0.012(5) 0.003(4) 0.000(4) 0.003(3) -0.001(3)
C10 0.0148(7) 0.0102(7) 0.0163(8) -0.0019(6) 0.0038(6) -0.0013(6)
C11 0.0200(9) 0.0248(10) 0.0379(12) 0.0004(8) 0.0173(9) -0.0008(9)
C12 0.0421(13) 0.0267(11) 0.0163(9) -0.0055(9) 0.0084(9) -0.0055(8)
C13 0.0167(8) 0.0183(9) 0.0267(10) 0.0021(7) 0.0011(7) 0.0037(8)
C14 0.0263(11) 0.0293(11) 0.0492(14) -0.0076(9) 0.0251(10) -0.0115(10)
C15 0.0394(12) 0.0268(10) 0.0144(9) -0.0007(9) 0.0060(8) -0.0044(8)
C16 0.0240(10) 0.0211(9) 0.0356(12) 0.0016(8) -0.0026(9) 0.0095(9)
O3 0.0214(7) 0.0235(7) 0.0314(8) 0.0013(6) 0.0097(6) 0.0028(6)
O4 0.0283(8) 0.0272(8) 0.0483(10) 0.0062(7) 0.0200(7) 0.0074(7)
O5 0.0313(9) 0.0332(9) 0.0414(10) 0.0117(7) 0.0211(8) 0.0132(8)

loop_
_atom_type_symbol
_atom_type_description
_atom_type_scat_dispersion_real
_atom_type_scat_dispersion_imag
_atom_type_scat_source
C C 0.0033 0.0016 'International Tables Vol C Tables 4.2.6.8 and 6.1.1.4'
H H 0.0000 0.0000 'International Tables Vol C Tables 4.2.6.8 and 6.1.1.4'
N N 0.0061 0.0033 'International Tables Vol C Tables 4.2.6.8 and 6.1.1.4'
O O 0.0106 0.0060 'International Tables Vol C Tables 4.2.6.8 and 6.1.1.4'

loop_
_geom_angle_atom_site_label_1
_geom_angle_atom_site_label_2
_geom_angle_atom_site_label_3
_geom_angle
N1 C1 O1 179.2(3)
N2 C2 O2 179.1(2)
N4 C3 N3 121.01(16)
N4 C3 N5 119.77(17)
N3 C3 N5 119.21(17)
C3 N3 C7 122.40(16)
C3 N3 C6 121.41(16)
C7 N3 C6 116.15(16)
C3 N4 C8 121.87(17)
C3 N4 C9 122.10(16)
C8 N4 C9 116.01(16)
C3 N5 C5 121.89(17)
C3 N5 C4 121.58(18)
C5 N5 C4 116.52(17)
N5 C4 H4A 109.5
N5 C4 H4B 109.5
H4A C4 H4B 109.5
N5 C4 H4C 109.5
H4A C4 H4C 109.5
H4B C4 H4C 109.5
N5 C5 H5A 109.5
N5 C5 H5B 109.5
H5A C5 H5B 109.5
N5 C5 H5C 109.5
H5A C5 H5C 109.5
H5B C5 H5C 109.5
N3 C6 H6A 109.5
N3 C6 H6B 109.5
H6A C6 H6B 109.5
N3 C6 H6C 109.5
H6A C6 H6C 109.5
H6B C6 H6C 109.5
N3 C7 H7A 109.5
N3 C7 H7B 109.5
H7A C7 H7B 109.5
N3 C7 H7C 109.5
H7A C7 H7C 109.5
H7B C7 H7C 109.5
N4 C8 H8A 109.5
N4 C8 H8B 109.5
H8A C8 H8B 109.5
N4 C8 H8C 109.5
H8A C8 H8C 109.5
H8B C8 H8C 109.5
N4 C9 H9A 109.5
N4 C9 H9B 109.5
H9A C9 H9B 109.5
N4 C9 H9C 109.5
H9A C9 H9C 109.5
H9B C9 H9C 109.5
C10 N6A C12 120.70(18)
C10 N6A C11 121.16(18)
C12 N6A C11 118.14(19)
C10 N7A C15 121.83(18)
C10 N7A C16 120.70(19)
C15 N7A C16 117.45(18)
C10 N8A C13 121.86(18)
C10 N8A C14 121.18(18)
C13 N8A C14 116.95(18)
C10 N6B C15 114.4(7)
C10 N6B C14 110.0(7)
C15 N6B C14 134.5(7)
C10 N7B C11 113.4(7)
C10 N7B C16 111.5(7)
C11 N7B C16 135.0(7)
C10 N8B C13 118.2(7)
C10 N8B C12 110.3(6)
C13 N8B C12 131.3(6)
N6A C10 N7A 119.49(18)
N6A C10 N8A 119.80(18)
N7A C10 N8A 120.72(18)
N8B C10 N6B 120.0(6)
N8B C10 N7B 121.8(7)
N6B C10 N7B 118.0(7)
N6A C11 H11A 109.5
N6A C11 H11B 109.5
H11A C11 H11B 109.5
N6A C11 H11C 109.5
H11A C11 H11C 109.5
H11B C11 H11C 109.5
N6A C12 H12A 109.5
N6A C12 H12B 109.5
H12A C12 H12B 109.5
N6A C12 H12C 109.5
H12A C12 H12C 109.5
H12B C12 H12C 109.5
N8A C13 H13A 109.5
N8A C13 H13B 109.5
H13A C13 H13B 109.5
N8A C13 H13C 109.5
H13A C13 H13C 109.5
H13B C13 H13C 109.5
N8A C14 H14A 109.5
N8A C14 H14B 109.5
H14A C14 H14B 109.5
N8A C14 H14C 109.5
H14A C14 H14C 109.5
H14B C14 H14C 109.5
N7A C15 H15A 109.5
N7A C15 H15B 109.5
H15A C15 H15B 109.5
N7A C15 H15C 109.5
H15A C15 H15C 109.5
H15B C15 H15C 109.5
N7A C16 H16A 109.5
N7A C16 H16B 109.5
H16A C16 H16B 109.5
N7A C16 H16C 109.5
H16A C16 H16C 109.5
H16B C16 H16C 109.5
H31 O3 H32 106(3)
H41 O4 H42 102(3)
H51 O5 H52 105(3)

loop_
_geom_bond_atom_site_label_1
_geom_bond_atom_site_label_2
_geom_bond_distance
O1 C1 1.213(3)
C1 N1 1.172(3)
C2 N2 1.165(3)
C2 O2 1.230(3)
C3 N4 1.329(2)
C3 N3 1.336(2)
C3 N5 1.353(2)
N3 C7 1.459(2)
N3 C6 1.475(2)
N4 C8 1.468(3)
N4 C9 1.472(3)
N5 C5 1.453(3)
N5 C4 1.459(3)
C4 H4A 0.9800
C4 H4B 0.9800
C4 H4C 0.9800
C5 H5A 0.9800
C5 H5B 0.9800
C5 H5C 0.9800
C6 H6A 0.9800
C6 H6B 0.9800
C6 H6C 0.9800
C7 H7A 0.9800
C7 H7B 0.9800
C7 H7C 0.9800
C8 H8A 0.9800
C8 H8B 0.9800
C8 H8C 0.9800
C9 H9A 0.9800
C9 H9B 0.9800
C9 H9C 0.9800
N6A C10 1.333(3)
N6A C12 1.475(3)
N6A C11 1.475(3)
N7A C10 1.336(3)
N7A C15 1.464(3)
N7A C16 1.480(3)
N8A C10 1.341(3)
N8A C13 1.468(3)
N8A C14 1.472(3)
N6B C10 1.350(10)
N6B C15 1.558(10)
N6B C14 1.635(11)
N7B C10 1.358(10)
N7B C11 1.566(11)
N7B C16 1.600(11)
N8B C10 1.311(9)
N8B C13 1.548(10)
N8B C12 1.655(10)
C11 H11A 0.9800
C11 H11B 0.9800
C11 H11C 0.9800
C12 H12A 0.9800
C12 H12B 0.9800
C12 H12C 0.9800
C13 H13A 0.9800
C13 H13B 0.9800
C13 H13C 0.9800
C14 H14A 0.9800
C14 H14B 0.9800
C14 H14C 0.9800
C15 H15A 0.9800
C15 H15B 0.9800
C15 H15C 0.9800
C16 H16A 0.9800
C16 H16B 0.9800
C16 H16C 0.9800
O3 H31 0.78(3)
O3 H32 0.86(4)
O4 H41 0.84(3)
O4 H42 0.83(4)
O5 H51 0.85(3)
O5 H52 0.74(4)

loop_
_geom_hbond_atom_site_label_D
_geom_hbond_atom_site_label_H
_geom_hbond_atom_site_label_A
_geom_hbond_site_symmetry_A
_geom_hbond_distance_DH
_geom_hbond_distance_HA
_geom_hbond_distance_DA
_geom_hbond_angle_DHA
_geom_hbond_publ_flag
O3 H31 N2 1 0.78(3) 2.00(3) 2.780(3) 176(3) y
O3 H32 O5 2_454 0.86(4) 2.00(4) 2.858(4) 172(3) y
O4 H42 O3 1_655 0.83(4) 2.04(4) 2.852(4) 164(3) y
O4 H41 N1 1_655 0.84(3) 2.00(3) 2.833(3) 173(3) y
O5 H51 O2 2_555 0.85(3) 1.92(3) 2.761(3) 175(3) y
O5 H52 O1 4_555 0.74(4) 2.10(4) 2.840(4) 177(3) y

loop_
_geom_torsion_atom_site_label_1
_geom_torsion_atom_site_label_2
_geom_torsion_atom_site_label_3
_geom_torsion_atom_site_label_4
_geom_torsion
N4 C3 N3 C7 -146.45(19)
N5 C3 N3 C7 32.4(3)
N4 C3 N3 C6 31.5(3)
N5 C3 N3 C6 -149.64(18)
N3 C3 N4 C8 30.4(3)
N5 C3 N4 C8 -148.39(19)
N3 C3 N4 C9 -147.87(18)
N5 C3 N4 C9 33.3(3)
N4 C3 N5 C5 -145.34(19)
N3 C3 N5 C5 35.8(3)
N4 C3 N5 C4 33.1(3)
N3 C3 N5 C4 -145.71(19)
C13 N8B C10 N6B -34.6(10)
C12 N8B C10 N6B 150.7(6)
C13 N8B C10 N7B 151.0(7)
C12 N8B C10 N7B -23.7(9)
C12 N6A C10 N7A -146.0(2)
C11 N6A C10 N7A 33.6(3)
C12 N6A C10 N8A 34.3(3)
C11 N6A C10 N8A -146.11(19)
C15 N7A C10 N6A -147.2(2)
C16 N7A C10 N6A 34.4(3)
C15 N7A C10 N8A 32.5(3)
C16 N7A C10 N8A -145.9(2)
C13 N8A C10 N6A 31.7(3)
C14 N8A C10 N6A -147.48(19)
C13 N8A C10 N7A -148.04(19)
C14 N8A C10 N7A 32.8(3)
C15 N6B C10 N8B 150.1(7)
C14 N6B C10 N8B -19.7(10)
C15 N6B C10 N7B -35.3(10)
C14 N6B C10 N7B 154.9(6)
C11 N7B C10 N8B -32.9(10)
C16 N7B C10 N8B 150.9(7)
C11 N7B C10 N6B 152.6(7)
C16 N7B C10 N6B -23.6(10)

_cod_database_fobs_code 2241488
